data_1526713
loop_
_publ_author_name
'Sueno, S.'
'Papike, J. J.'
'Prewitt, C. T.'
'Brown, G. E.'

_publ_section_title
;
 Crystal structure of High Cummingtonite
;
_journal_issue 29
_journal_name_full 'Journal of Geophysical Research'
_journal_page_first 5767
_journal_page_last 5777
_journal_paper_doi 10.1029/JB077i029p05767
_journal_volume 77
_journal_year 1972
_chemical_formula_sum 'Al0.01 Ca0.36 Fe0.01 H2 Mg5.57 Mn0.96 Na0.06 O24 Si8.02'
_chemical_name_systematic
;
(Na.06 Ca.36 Mn.96 Fe.01 Mg5.57 Al.01) Si8.02 O22 (O H)2
;
_space_group_IT_number 12
_symmetry_space_group_name_Hall '-C 2y'
_symmetry_space_group_name_H-M 'C 1 2/m 1'
_cell_angle_alpha 90
_cell_angle_beta 102.61
_cell_angle_gamma 90
_cell_formula_units_Z 2
_cell_length_a 9.595
_cell_length_b 18.077
_cell_length_c 5.307
_cell_volume 898.289
_citation_journal_id_ASTM JGREA2
_cod_data_source_file Sueno_JGREA2_1972_847.cif
_cod_data_source_block H2Al0.01Ca0.36Fe0.01Mg5.57Mn0.96Na0.06O24Si8.02
_cod_original_cell_volume 898.2894
_cod_original_formula_sum
;
H2 Al0.01 Ca0.36 Fe0.01 Mg5.57 Mn0.96 Na0.06 O24 Si8.02
;
_cod_database_code 1526713

loop_
_symmetry_equiv_pos_as_xyz
x,y,z
-x,y,-z
-x,-y,-z
x,-y,z
x+1/2,y+1/2,z
-x+1/2,y+1/2,-z
-x+1/2,-y+1/2,-z
x+1/2,-y+1/2,z

loop_
_atom_site_label
_atom_site_type_symbol
_atom_site_fract_x
_atom_site_fract_y
_atom_site_fract_z
_atom_site_occupancy
_atom_site_U_iso_or_equiv
Mg2 Mg+2 0 0.087 0.5 1 0.0
Al1 Al+3 0 0.2642 0.5 0.01 0.0
Si1 Si+4 0.286 0.0843 0.2783 1 0.0
O3 O-2 0.1134 0 0.7096 1 0.0
O2 O-2 0.1214 0.1719 0.7185 1 0.0
O4 O-2 0.3742 0.2473 0.7787 1 0.0
Mg1 Mg+2 0 0.2642 0.5 0.28 0.0
Mg3 Mg+2 0 0.1767 0 1 0.0
Si2 Si+4 0.2947 0.1702 0.7851 1 0.0
Fe1 Fe+2 0 0.2642 0.5 0.01 0.0
Ca1 Ca+2 0 0.2642 0.5 0.18 0.0
O6 O-2 0.3491 0.1214 0.5597 1 0.0
O7 O-2 0.3427 0 0.2829 1 0.0
Mn1 Mn+2 0 0.2642 0.5 0.48 0.0
Na1 Na+1 0 0.2642 0.5 0.03 0.0
O5 O-2 0.3491 0.1303 0.0676 1 0.0
Mg4 Mg+2 0 0 0 1 0.0
O1 O-2 0.1131 0.0863 0.212 1 0.0
